data_1557385
loop_
_publ_author_name
'Huang, Xin'
'Zhang, Yage'
'Liang, Weijian'
'Zhang, Qifeng'
'Zhan, Yaling'
'Kong, Lichun'
'Peng, Bo'

_publ_section_title
;
 Dearomatization of aryl sulfoxides: a switch between mono- and
 dual-difluoroalkylation
;
_journal_issue 11
_journal_name_full 'Chemical Science'
_journal_page_first 3048
_journal_page_last 3053
_journal_paper_doi 10.1039/D0SC00244E
_journal_volume 11
_journal_year 2020
_chemical_formula_sum 'C33 H29 Cl F4 O4 S2'
_chemical_formula_weight 665.13
_space_group_IT_number 2
_space_group_name_Hall '-P 1'
_space_group_name_H-M_alt 'P -1'
_symmetry_cell_setting triclinic
_symmetry_space_group_name_H-M 'P -1'
_atom_sites_solution_hydrogens geom
_atom_sites_solution_primary direct
_atom_sites_solution_secondary difmap
_audit_creation_method SHELXL-97
_audit_update_record
;
2019-12-20 deposited with the CCDC.	2020-02-20 downloaded from the CCDC.
;
_cell_angle_alpha 66.7990(10)
_cell_angle_beta 70.3300(10)
_cell_angle_gamma 75.6270(10)
_cell_formula_units_Z 2
_cell_length_a 10.2309(5)
_cell_length_b 13.2445(5)
_cell_length_c 13.5012(6)
_cell_measurement_reflns_used 9332
_cell_measurement_temperature 294(2)
_cell_measurement_theta_max 27.46
_cell_measurement_theta_min 2.33
_cell_volume 1569.19(12)
_computing_cell_refinement 'Siemens SMART & SAINT'
_computing_data_collection 'Siemens SMART'
_computing_data_reduction 'Siemens XPREP'
_computing_molecular_graphics 'Bruker SHELXTL'
_computing_publication_material 'Bruker SHELXTL'
_computing_structure_refinement 'Siemens SHELXTL'
_computing_structure_solution 'Siemens SHELXTL'
_diffrn_ambient_temperature 294(2)
_diffrn_measured_fraction_theta_full 0.994
_diffrn_measured_fraction_theta_max 0.994
_diffrn_measurement_device_type 'APEX-\/c\`o CCDC'
_diffrn_measurement_method '\w scans'
_diffrn_radiation_monochromator graphite
_diffrn_radiation_source 'fine-focus sealed tube'
_diffrn_radiation_type MoK\a
_diffrn_radiation_wavelength 0.71073
_diffrn_reflns_av_R_equivalents 0.0350
_diffrn_reflns_av_sigmaI/netI 0.0268
_diffrn_reflns_limit_h_max 13
_diffrn_reflns_limit_h_min -13
_diffrn_reflns_limit_k_max 17
_diffrn_reflns_limit_k_min -17
_diffrn_reflns_limit_l_max 17
_diffrn_reflns_limit_l_min -17
_diffrn_reflns_number 32938
_diffrn_reflns_theta_full 27.46
_diffrn_reflns_theta_max 27.46
_diffrn_reflns_theta_min 2.33
_diffrn_standards_decay_% none
_diffrn_standards_interval_count none
_diffrn_standards_interval_time none
_diffrn_standards_number none
_exptl_absorpt_coefficient_mu 0.316
_exptl_absorpt_correction_T_max .954
_exptl_absorpt_correction_T_min .903
_exptl_absorpt_correction_type empirical
_exptl_absorpt_process_details 'SADABS (Sheldrick, 1996)'
_exptl_crystal_colour colorless
_exptl_crystal_density_diffrn 1.408
_exptl_crystal_density_method 'not measured'
_exptl_crystal_description block
_exptl_crystal_F_000 688
_exptl_crystal_size_max .38
_exptl_crystal_size_mid .27
_exptl_crystal_size_min .15
_refine_diff_density_max 0.442
_refine_diff_density_min -0.291
_refine_diff_density_rms 0.062
_refine_ls_extinction_method none
_refine_ls_goodness_of_fit_ref 1.021
_refine_ls_hydrogen_treatment mixed
_refine_ls_matrix_type full
_refine_ls_number_parameters 397
_refine_ls_number_reflns 7140
_refine_ls_number_restraints 0
_refine_ls_restrained_S_all 1.021
_refine_ls_R_factor_gt 0.0537
_refine_ls_shift/su_max 0.001
_refine_ls_shift/su_mean 0.000
_refine_ls_structure_factor_coef Fsqd
_refine_ls_weighting_details 'calc w=1/[\s^2^(Fo^2^)+(0.0984P)^2^+0.4327P] where P=(Fo^2^+2Fc^2^)/3'
_refine_ls_weighting_scheme calc
_refine_ls_wR_factor_gt 0.1584
_refine_ls_wR_factor_ref 0.1818
_reflns_number_gt 5151
_reflns_number_total 7140
_reflns_threshold_expression >2sigma(I)
_cod_data_source_file d0sc00244e2.cif
_cod_data_source_block 1_CCDC1
_cod_depositor_comments
;
The following automatic conversions were performed:

data item '_symmetry_cell_setting' value 'Triclinic' was changed to
'triclinic' in accordance with the
/home/data/users/saulius/crontab/automatic-downloads/rss-feeds/RSC/lib/dictionaries/cif_core.dic
dictionary named 'cif_core.dic' version 2.4.2 last updated on
2011-04-26.

Automatic conversion script
Id: cif_fix_values 7556 2019-12-06 15:28:31Z antanas 

 Adding full bibliography for 1557384--1557385.cif.

 Adding full bibliography for 1557384--1557385.cif.
;
_cod_original_sg_symbol_H-M P-1
_cod_database_code 1557385
_refine_ls_r_factor_ref 0.0754

loop_
_symmetry_equiv_pos_as_xyz
'x, y, z'
'-x, -y, -z'

loop_
_atom_site_label
_atom_site_type_symbol
_atom_site_fract_x
_atom_site_fract_y
_atom_site_fract_z
_atom_site_U_iso_or_equiv
_atom_site_adp_type
_atom_site_occupancy
_atom_site_symmetry_multiplicity
_atom_site_calc_flag
_atom_site_refinement_flags
_atom_site_disorder_assembly
_atom_site_disorder_group
S1 S 1.16931(8) -0.19898(5) 0.73300(6) 0.0674(2) Uani 1 1 d . . .
S2 S 1.61757(8) -0.71843(6) 1.01360(6) 0.0741(2) Uani 1 1 d . . .
Cl1 Cl 1.87095(9) -0.88489(8) 0.98786(8) 0.0999(3) Uani 1 1 d . . .
O2 O 1.35513(17) -0.53777(13) 0.83676(13) 0.0590(4) Uani 1 1 d . . .
F3 F 1.30915(19) -0.10181(11) 0.48813(14) 0.0792(4) Uani 1 1 d . . .
F1 F 1.08805(18) -0.61329(13) 0.86932(12) 0.0770(4) Uani 1 1 d . . .
F2 F 0.95631(15) -0.48545(14) 0.77329(16) 0.0855(5) Uani 1 1 d . . .
C6 C 1.2085(2) -0.40692(17) 0.72704(17) 0.0480(4) Uani 1 1 d . . .
C7 C 1.1874(2) -0.29834(17) 0.66927(18) 0.0506(5) Uani 1 1 d . . .
C8 C 1.1983(2) -0.49544(17) 0.68580(18) 0.0490(5) Uani 1 1 d . . .
H8A H 1.2844 -0.5484 0.6870 0.059 Uiso 1 1 calc R . .
F4 F 1.3076(2) -0.16347(15) 0.36223(13) 0.0924(5) Uani 1 1 d . . .
C10 C 1.1833(3) -0.44956(19) 0.5696(2) 0.0583(5) Uani 1 1 d . . .
H10A H 1.1793 -0.4991 0.5378 0.070 Uiso 1 1 calc R . .
O1 O 1.3552(3) -0.55184(19) 1.00795(17) 0.0908(7) Uani 1 1 d . . .
C12 C 1.1753(3) -0.3441(2) 0.5094(2) 0.0607(6) Uani 1 1 d . . .
H12A H 1.1673 -0.3242 0.4373 0.073 Uiso 1 1 calc R . .
C13 C 1.5290(3) -0.66171(19) 0.9120(2) 0.0581(5) Uani 1 1 d . . .
C14 C 1.5896(3) -0.7030(2) 0.8276(2) 0.0614(6) Uani 1 1 d . . .
H14A H 1.5556 -0.6817 0.7655 0.074 Uiso 1 1 calc R . .
C15 C 1.1782(3) -0.25239(18) 0.54801(19) 0.0569(5) Uani 1 1 d . . .
C16 C 1.2417(3) -0.44692(19) 0.83838(19) 0.0568(5) Uani 1 1 d . . .
H16A H 1.2700 -0.3877 0.8484 0.068 Uiso 1 1 calc R . .
H16B H 1.1602 -0.4721 0.8991 0.068 Uiso 1 1 calc R . .
C17 C 1.4056(3) -0.57949(19) 0.9266(2) 0.0596(6) Uani 1 1 d . . .
C18 C 1.0742(2) -0.5586(2) 0.7627(2) 0.0597(5) Uani 1 1 d . . .
O3 O 0.9491(2) -0.62182(19) 0.6852(2) 0.0944(7) Uani 1 1 d . . .
C20 C 1.4485(3) -0.2762(2) 0.4819(2) 0.0651(6) Uani 1 1 d . . .
C21 C 1.3109(3) -0.19762(19) 0.4712(2) 0.0644(6) Uani 1 1 d . . .
C22 C 1.5239(3) -0.2840(2) 0.5616(2) 0.0626(6) Uani 1 1 d . . .
C23 C 1.1491(3) -0.7471(2) 0.7246(2) 0.0629(6) Uani 1 1 d . . .
O4 O 1.4859(2) -0.33662(19) 0.42735(18) 0.0881(6) Uani 1 1 d . . .
C25 C 1.7085(3) -0.7811(2) 0.8425(2) 0.0690(6) Uani 1 1 d . . .
H25A H 1.7622 -0.8170 0.7921 0.083 Uiso 1 1 calc R . .
C26 C 1.0503(3) -0.6441(2) 0.7210(2) 0.0640(6) Uani 1 1 d . . .
C27 C 1.7344(3) -0.7971(2) 0.9388(2) 0.0650(6) Uani 1 1 d . . .
C28 C 1.0474(3) -0.1659(2) 0.5324(3) 0.0802(8) Uani 1 1 d . . .
H28A H 0.9646 -0.1994 0.5798 0.120 Uiso 1 1 calc R . .
H28B H 1.0451 -0.1400 0.4557 0.120 Uiso 1 1 calc R . .
H28C H 1.0512 -0.1046 0.5519 0.120 Uiso 1 1 calc R . .
C29 C 1.2558(3) -0.7831(2) 0.7769(2) 0.0748(7) Uani 1 1 d . . .
H29A H 1.2717 -0.7401 0.8109 0.090 Uiso 1 1 calc R . .
C31 C 1.5916(3) -0.3880(3) 0.6105(3) 0.0834(8) Uani 1 1 d . . .
H31A H 1.5863 -0.4483 0.5937 0.100 Uiso 1 1 calc R . .
C37 C 1.0128(4) -0.2309(3) 0.8467(3) 0.0944(10) Uani 1 1 d . . .
H37A H 0.9844 -0.2973 0.8506 0.113 Uiso 1 1 calc R . .
H37B H 1.0330 -0.2456 0.9167 0.113 Uiso 1 1 calc R . .
C39 C 1.1303(4) -0.8112(3) 0.6712(3) 0.0903(9) Uani 1 1 d . . .
H39A H 1.0606 -0.7868 0.6339 0.108 Uiso 1 1 calc R . .
C53 C 1.5357(3) -0.1950(3) 0.5864(3) 0.0845(8) Uani 1 1 d . . .
H53A H 1.4917 -0.1246 0.5541 0.101 Uiso 1 1 calc R . .
C54 C 1.6779(4) -0.3144(4) 0.7080(3) 0.1019(11) Uani 1 1 d . . .
H54A H 1.7291 -0.3242 0.7572 0.122 Uiso 1 1 calc R . .
C50 C 1.3382(4) -0.8826(3) 0.7784(3) 0.0998(11) Uani 1 1 d . . .
H50A H 1.4095 -0.9074 0.8141 0.120 Uiso 1 1 calc R . .
C55 C 1.6671(4) -0.4019(4) 0.6845(4) 0.1058(12) Uani 1 1 d . . .
H55A H 1.7107 -0.4720 0.7181 0.127 Uiso 1 1 calc R . .
C56 C 1.6127(4) -0.2111(4) 0.6590(3) 0.1052(12) Uani 1 1 d . . .
H56A H 1.6207 -0.1510 0.6751 0.126 Uiso 1 1 calc R . .
C51 C 1.2133(5) -0.9093(3) 0.6731(4) 0.1159(14) Uani 1 1 d . . .
H51A H 1.1999 -0.9515 0.6370 0.139 Uiso 1 1 calc R . .
C52 C 1.3150(5) -0.9459(3) 0.7270(4) 0.1124(14) Uani 1 1 d . . .
H52A H 1.3696 -1.0140 0.7294 0.135 Uiso 1 1 calc R . .
C59 C 0.6459(5) -0.0730(4) 0.8973(5) 0.1419(18) Uani 1 1 d . . .
H59A H 0.5644 -0.0964 0.9572 0.213 Uiso 1 1 calc R . .
H59B H 0.6285 -0.0589 0.8272 0.213 Uiso 1 1 calc R . .
H59C H 0.6667 -0.0065 0.8980 0.213 Uiso 1 1 calc R . .
C58 C 0.7625(5) -0.1584(5) 0.9117(5) 0.1490(19) Uani 1 1 d . . .
H58A H 0.7745 -0.1748 0.9850 0.179 Uiso 1 1 calc R . .
H58B H 0.7391 -0.2249 0.9114 0.179 Uiso 1 1 calc R . .
C57 C 0.8924(5) -0.1355(4) 0.8315(4) 0.1343(16) Uani 1 1 d . . .
H57A H 0.9188 -0.0714 0.8343 0.161 Uiso 1 1 calc R . .
H57B H 0.8800 -0.1160 0.7577 0.161 Uiso 1 1 calc R . .

loop_
_atom_site_aniso_label
_atom_site_aniso_U_11
_atom_site_aniso_U_22
_atom_site_aniso_U_33
_atom_site_aniso_U_23
_atom_site_aniso_U_13
_atom_site_aniso_U_12
S1 0.0869(5) 0.0542(3) 0.0747(4) -0.0342(3) -0.0291(3) -0.0020(3)
S2 0.0893(5) 0.0761(4) 0.0702(4) -0.0301(3) -0.0461(4) 0.0095(3)
Cl1 0.0905(5) 0.1007(6) 0.1095(6) -0.0345(5) -0.0553(5) 0.0234(4)
O2 0.0672(10) 0.0599(9) 0.0545(9) -0.0212(7) -0.0304(7) 0.0060(7)
F3 0.1017(12) 0.0461(7) 0.0932(11) -0.0139(7) -0.0419(9) -0.0101(7)
F1 0.0965(11) 0.0745(9) 0.0592(8) -0.0183(7) -0.0140(8) -0.0268(8)
F2 0.0555(8) 0.0831(11) 0.1197(14) -0.0515(10) -0.0136(8) 0.0022(7)
C6 0.0517(11) 0.0490(11) 0.0511(11) -0.0228(9) -0.0199(9) -0.0016(8)
C7 0.0555(11) 0.0487(11) 0.0560(12) -0.0241(9) -0.0211(9) -0.0026(9)
C8 0.0525(11) 0.0448(10) 0.0560(12) -0.0218(9) -0.0192(9) -0.0028(8)
F4 0.1332(15) 0.0859(11) 0.0551(9) -0.0003(8) -0.0413(9) -0.0266(10)
C10 0.0730(14) 0.0560(12) 0.0594(13) -0.0270(10) -0.0249(11) -0.0092(10)
O1 0.1154(17) 0.0967(14) 0.0683(12) -0.0412(11) -0.0483(11) 0.0269(12)
C12 0.0766(15) 0.0627(14) 0.0549(12) -0.0224(10) -0.0303(11) -0.0085(11)
C13 0.0685(14) 0.0525(12) 0.0576(13) -0.0136(10) -0.0294(11) -0.0066(10)
C14 0.0701(14) 0.0631(13) 0.0551(13) -0.0183(10) -0.0264(11) -0.0054(11)
C15 0.0700(14) 0.0485(11) 0.0580(13) -0.0164(10) -0.0317(11) -0.0002(10)
C16 0.0688(14) 0.0537(12) 0.0550(12) -0.0239(10) -0.0268(11) 0.0028(10)
C17 0.0728(15) 0.0551(12) 0.0560(13) -0.0161(10) -0.0301(11) -0.0039(11)
C18 0.0542(12) 0.0598(13) 0.0690(14) -0.0268(11) -0.0169(11) -0.0055(10)
O3 0.0835(14) 0.0892(14) 0.137(2) -0.0413(14) -0.0560(14) -0.0141(11)
C20 0.0736(15) 0.0611(14) 0.0568(13) -0.0215(11) -0.0063(11) -0.0156(12)
C21 0.0901(17) 0.0517(12) 0.0543(13) -0.0101(10) -0.0305(12) -0.0119(12)
C22 0.0573(13) 0.0680(14) 0.0568(13) -0.0219(11) -0.0089(10) -0.0062(11)
C23 0.0689(14) 0.0535(13) 0.0662(14) -0.0183(11) -0.0133(12) -0.0181(11)
O4 0.0927(14) 0.0983(15) 0.0835(13) -0.0531(12) -0.0118(11) -0.0094(12)
C25 0.0714(15) 0.0711(15) 0.0669(15) -0.0271(12) -0.0231(12) -0.0014(12)
C26 0.0634(14) 0.0604(13) 0.0737(15) -0.0215(12) -0.0200(12) -0.0177(11)
C27 0.0685(15) 0.0591(13) 0.0683(15) -0.0168(11) -0.0290(12) -0.0039(11)
C28 0.0884(19) 0.0704(16) 0.092(2) -0.0296(15) -0.0521(17) 0.0151(14)
C29 0.0851(18) 0.0585(14) 0.0758(17) -0.0186(12) -0.0223(14) -0.0072(13)
C31 0.0623(15) 0.0709(17) 0.106(2) -0.0218(16) -0.0214(15) -0.0048(13)
C37 0.093(2) 0.099(2) 0.097(2) -0.062(2) -0.0109(18) 0.0025(18)
C39 0.101(2) 0.081(2) 0.108(2) -0.0458(18) -0.0286(19) -0.0216(17)
C53 0.088(2) 0.0848(19) 0.098(2) -0.0474(17) -0.0419(17) 0.0110(15)
C54 0.078(2) 0.138(3) 0.092(2) -0.037(2) -0.0381(18) -0.001(2)
C50 0.104(2) 0.0674(18) 0.103(2) -0.0159(17) -0.027(2) 0.0072(17)
C55 0.074(2) 0.102(3) 0.119(3) 0.000(2) -0.044(2) -0.0082(18)
C56 0.091(2) 0.133(3) 0.122(3) -0.075(3) -0.046(2) 0.010(2)
C51 0.150(4) 0.078(2) 0.134(3) -0.057(2) -0.026(3) -0.021(2)
C52 0.138(3) 0.0546(17) 0.119(3) -0.0331(19) -0.007(3) -0.0006(19)
C59 0.099(3) 0.109(3) 0.183(5) -0.030(3) -0.031(3) 0.003(2)
C58 0.120(4) 0.149(4) 0.138(4) -0.043(3) -0.011(3) 0.009(3)
C57 0.108(3) 0.128(4) 0.139(4) -0.044(3) -0.008(3) -0.006(3)

loop_
_atom_type_symbol
_atom_type_description
_atom_type_scat_dispersion_real
_atom_type_scat_dispersion_imag
_atom_type_scat_source
C C 0.0033 0.0016 'International Tables Vol C Tables 4.2.6.8 and 6.1.1.4'
H H 0.0000 0.0000 'International Tables Vol C Tables 4.2.6.8 and 6.1.1.4'
O O 0.0106 0.0060 'International Tables Vol C Tables 4.2.6.8 and 6.1.1.4'
F F 0.0171 0.0103 'International Tables Vol C Tables 4.2.6.8 and 6.1.1.4'
S S 0.1246 0.1234 'International Tables Vol C Tables 4.2.6.8 and 6.1.1.4'
Cl Cl 0.1484 0.1585 'International Tables Vol C Tables 4.2.6.8 and 6.1.1.4'

loop_
_geom_angle_atom_site_label_1
_geom_angle_atom_site_label_2
_geom_angle_atom_site_label_3
_geom_angle
_geom_angle_site_symmetry_1
_geom_angle_site_symmetry_3
_geom_angle_publ_flag
C7 S1 C37 101.65(13) . . ?
C27 S2 C13 90.05(12) . . ?
C17 O2 C16 115.06(17) . . ?
C7 C6 C16 120.95(18) . . ?
C7 C6 C8 122.37(18) . . ?
C16 C6 C8 116.68(18) . . ?
C6 C7 C15 123.52(19) . . ?
C6 C7 S1 120.00(17) . . ?
C15 C7 S1 116.47(15) . . ?
C10 C8 C6 112.91(17) . . ?
C10 C8 C18 108.33(18) . . ?
C6 C8 C18 110.95(18) . . ?
C10 C8 H8A 108.2 . . ?
C6 C8 H8A 108.2 . . ?
C18 C8 H8A 108.2 . . ?
C12 C10 C8 124.3(2) . . ?
C12 C10 H10A 117.8 . . ?
C8 C10 H10A 117.8 . . ?
C10 C12 C15 125.0(2) . . ?
C10 C12 H12A 117.5 . . ?
C15 C12 H12A 117.5 . . ?
C14 C13 C17 130.0(2) . . ?
C14 C13 S2 111.40(19) . . ?
C17 C13 S2 118.59(18) . . ?
C13 C14 C25 113.8(2) . . ?
C13 C14 H14A 123.1 . . ?
C25 C14 H14A 123.1 . . ?
C12 C15 C7 111.09(18) . . ?
C12 C15 C28 108.6(2) . . ?
C7 C15 C28 112.2(2) . . ?
C12 C15 C21 106.9(2) . . ?
C7 C15 C21 108.88(18) . . ?
C28 C15 C21 109.0(2) . . ?
O2 C16 C6 106.46(17) . . ?
O2 C16 H16A 110.4 . . ?
C6 C16 H16A 110.4 . . ?
O2 C16 H16B 110.4 . . ?
C6 C16 H16B 110.4 . . ?
H16A C16 H16B 108.6 . . ?
O1 C17 O2 123.9(2) . . ?
O1 C17 C13 125.1(2) . . ?
O2 C17 C13 111.1(2) . . ?
F2 C18 F1 105.1(2) . . ?
F2 C18 C8 109.23(19) . . ?
F1 C18 C8 111.84(19) . . ?
F2 C18 C26 108.56(19) . . ?
F1 C18 C26 107.77(19) . . ?
C8 C18 C26 113.9(2) . . ?
O4 C20 C22 121.7(3) . . ?
O4 C20 C21 116.0(3) . . ?
C22 C20 C21 122.1(2) . . ?
F4 C21 F3 104.28(18) . . ?
F4 C21 C20 107.5(2) . . ?
F3 C21 C20 111.6(2) . . ?
F4 C21 C15 109.0(2) . . ?
F3 C21 C15 110.5(2) . . ?
C20 C21 C15 113.49(19) . . ?
C53 C22 C31 118.8(3) . . ?
C53 C22 C20 124.7(2) . . ?
C31 C22 C20 116.5(3) . . ?
C29 C23 C39 119.0(3) . . ?
C29 C23 C26 124.9(2) . . ?
C39 C23 C26 116.1(3) . . ?
C27 C25 C14 111.0(2) . . ?
C27 C25 H25A 124.5 . . ?
C14 C25 H25A 124.5 . . ?
O3 C26 C23 122.7(2) . . ?
O3 C26 C18 117.0(2) . . ?
C23 C26 C18 120.3(2) . . ?
C25 C27 S2 113.8(2) . . ?
C25 C27 Cl1 125.8(2) . . ?
S2 C27 Cl1 120.41(16) . . ?
C15 C28 H28A 109.5 . . ?
C15 C28 H28B 109.5 . . ?
H28A C28 H28B 109.5 . . ?
C15 C28 H28C 109.5 . . ?
H28A C28 H28C 109.5 . . ?
H28B C28 H28C 109.5 . . ?
C50 C29 C23 119.8(3) . . ?
C50 C29 H29A 120.1 . . ?
C23 C29 H29A 120.1 . . ?
C22 C31 C55 120.0(3) . . ?
C22 C31 H31A 120.0 . . ?
C55 C31 H31A 120.0 . . ?
C57 C37 S1 111.7(3) . . ?
C57 C37 H37A 109.3 . . ?
S1 C37 H37A 109.3 . . ?
C57 C37 H37B 109.3 . . ?
S1 C37 H37B 109.3 . . ?
H37A C37 H37B 107.9 . . ?
C51 C39 C23 120.4(4) . . ?
C51 C39 H39A 119.8 . . ?
C23 C39 H39A 119.8 . . ?
C56 C53 C22 119.9(3) . . ?
C56 C53 H53A 120.1 . . ?
C22 C53 H53A 120.1 . . ?
C55 C54 C56 119.7(3) . . ?
C55 C54 H54A 120.1 . . ?
C56 C54 H54A 120.1 . . ?
C29 C50 C52 119.9(4) . . ?
C29 C50 H50A 120.0 . . ?
C52 C50 H50A 120.0 . . ?
C54 C55 C31 120.6(3) . . ?
C54 C55 H55A 119.7 . . ?
C31 C55 H55A 119.7 . . ?
C54 C56 C53 121.0(4) . . ?
C54 C56 H56A 119.5 . . ?
C53 C56 H56A 119.5 . . ?
C52 C51 C39 120.5(4) . . ?
C52 C51 H51A 119.7 . . ?
C39 C51 H51A 119.7 . . ?
C51 C52 C50 120.3(3) . . ?
C51 C52 H52A 119.9 . . ?
C50 C52 H52A 119.9 . . ?
C58 C59 H59A 109.5 . . ?
C58 C59 H59B 109.5 . . ?
H59A C59 H59B 109.5 . . ?
C58 C59 H59C 109.5 . . ?
H59A C59 H59C 109.5 . . ?
H59B C59 H59C 109.5 . . ?
C57 C58 C59 116.5(5) . . ?
C57 C58 H58A 108.2 . . ?
C59 C58 H58A 108.2 . . ?
C57 C58 H58B 108.2 . . ?
C59 C58 H58B 108.2 . . ?
H58A C58 H58B 107.3 . . ?
C58 C57 C37 114.9(4) . . ?
C58 C57 H57A 108.5 . . ?
C37 C57 H57A 108.5 . . ?
C58 C57 H57B 108.5 . . ?
C37 C57 H57B 108.5 . . ?
H57A C57 H57B 107.5 . . ?

loop_
_geom_bond_atom_site_label_1
_geom_bond_atom_site_label_2
_geom_bond_distance
_geom_bond_site_symmetry_2
_geom_bond_publ_flag
S1 C7 1.781(2) . ?
S1 C37 1.808(4) . ?
S2 C27 1.712(3) . ?
S2 C13 1.719(2) . ?
Cl1 C27 1.718(3) . ?
O2 C17 1.340(3) . ?
O2 C16 1.451(3) . ?
F3 C21 1.370(3) . ?
F1 C18 1.372(3) . ?
F2 C18 1.351(3) . ?
C6 C7 1.341(3) . ?
C6 C16 1.511(3) . ?
C6 C8 1.520(3) . ?
C7 C15 1.533(3) . ?
C8 C10 1.489(3) . ?
C8 C18 1.532(3) . ?
C8 H8A 0.9800 . ?
F4 C21 1.369(3) . ?
C10 C12 1.309(3) . ?
C10 H10A 0.9300 . ?
O1 C17 1.203(3) . ?
C12 C15 1.508(3) . ?
C12 H12A 0.9300 . ?
C13 C14 1.352(3) . ?
C13 C17 1.462(3) . ?
C14 C25 1.402(4) . ?
C14 H14A 0.9300 . ?
C15 C28 1.545(3) . ?
C15 C21 1.547(4) . ?
C16 H16A 0.9700 . ?
C16 H16B 0.9700 . ?
C18 C26 1.546(3) . ?
O3 C26 1.210(3) . ?
C20 O4 1.205(3) . ?
C20 C22 1.482(4) . ?
C20 C21 1.542(4) . ?
C22 C53 1.388(4) . ?
C22 C31 1.389(4) . ?
C23 C29 1.382(4) . ?
C23 C39 1.391(4) . ?
C23 C26 1.477(4) . ?
C25 C27 1.340(4) . ?
C25 H25A 0.9300 . ?
C28 H28A 0.9600 . ?
C28 H28B 0.9600 . ?
C28 H28C 0.9600 . ?
C29 C50 1.373(4) . ?
C29 H29A 0.9300 . ?
C31 C55 1.391(5) . ?
C31 H31A 0.9300 . ?
C37 C57 1.533(6) . ?
C37 H37A 0.9700 . ?
C37 H37B 0.9700 . ?
C39 C51 1.360(5) . ?
C39 H39A 0.9300 . ?
C53 C56 1.378(4) . ?
C53 H53A 0.9300 . ?
C54 C55 1.355(6) . ?
C54 C56 1.373(5) . ?
C54 H54A 0.9300 . ?
C50 C52 1.383(6) . ?
C50 H50A 0.9300 . ?
C55 H55A 0.9300 . ?
C56 H56A 0.9300 . ?
C51 C52 1.352(6) . ?
C51 H51A 0.9300 . ?
C52 H52A 0.9300 . ?
C59 C58 1.433(6) . ?
C59 H59A 0.9600 . ?
C59 H59B 0.9600 . ?
C59 H59C 0.9600 . ?
C58 C57 1.416(7) . ?
C58 H58A 0.9700 . ?
C58 H58B 0.9700 . ?
C57 H57A 0.9700 . ?
C57 H57B 0.9700 . ?

loop_
_geom_torsion_atom_site_label_1
_geom_torsion_atom_site_label_2
_geom_torsion_atom_site_label_3
_geom_torsion_atom_site_label_4
_geom_torsion
_geom_torsion_site_symmetry_1
_geom_torsion_site_symmetry_2
_geom_torsion_site_symmetry_3
_geom_torsion_site_symmetry_4
_geom_torsion_publ_flag
C16 C6 C7 C15 169.2(2) . . . . ?
C8 C6 C7 C15 -11.7(3) . . . . ?
C16 C6 C7 S1 -10.5(3) . . . . ?
C8 C6 C7 S1 168.57(16) . . . . ?
C37 S1 C7 C6 -62.6(2) . . . . ?
C37 S1 C7 C15 117.6(2) . . . . ?
C7 C6 C8 C10 8.2(3) . . . . ?
C16 C6 C8 C10 -172.8(2) . . . . ?
C7 C6 C8 C18 -113.7(2) . . . . ?
C16 C6 C8 C18 65.4(2) . . . . ?
C6 C8 C10 C12 -1.9(3) . . . . ?
C18 C8 C10 C12 121.4(3) . . . . ?
C8 C10 C12 C15 -0.8(4) . . . . ?
C27 S2 C13 C14 -0.1(2) . . . . ?
C27 S2 C13 C17 -179.9(2) . . . . ?
C17 C13 C14 C25 179.7(2) . . . . ?
S2 C13 C14 C25 0.0(3) . . . . ?
C10 C12 C15 C7 -1.7(4) . . . . ?
C10 C12 C15 C28 -125.5(3) . . . . ?
C10 C12 C15 C21 117.0(3) . . . . ?
C6 C7 C15 C12 8.0(3) . . . . ?
S1 C7 C15 C12 -172.25(16) . . . . ?
C6 C7 C15 C28 129.8(2) . . . . ?
S1 C7 C15 C28 -50.4(3) . . . . ?
C6 C7 C15 C21 -109.4(2) . . . . ?
S1 C7 C15 C21 70.3(2) . . . . ?
C17 O2 C16 C6 175.71(19) . . . . ?
C7 C6 C16 O2 -135.8(2) . . . . ?
C8 C6 C16 O2 45.1(3) . . . . ?
C16 O2 C17 O1 6.0(4) . . . . ?
C16 O2 C17 C13 -173.68(19) . . . . ?
C14 C13 C17 O1 176.1(3) . . . . ?
S2 C13 C17 O1 -4.3(4) . . . . ?
C14 C13 C17 O2 -4.2(4) . . . . ?
S2 C13 C17 O2 175.46(16) . . . . ?
C10 C8 C18 F2 -70.4(2) . . . . ?
C6 C8 C18 F2 54.0(2) . . . . ?
C10 C8 C18 F1 173.59(18) . . . . ?
C6 C8 C18 F1 -61.9(2) . . . . ?
C10 C8 C18 C26 51.1(3) . . . . ?
C6 C8 C18 C26 175.57(19) . . . . ?
O4 C20 C21 F4 -37.2(3) . . . . ?
C22 C20 C21 F4 147.9(2) . . . . ?
O4 C20 C21 F3 -150.9(2) . . . . ?
C22 C20 C21 F3 34.1(3) . . . . ?
O4 C20 C21 C15 83.4(3) . . . . ?
C22 C20 C21 C15 -91.5(3) . . . . ?
C12 C15 C21 F4 55.7(2) . . . . ?
C7 C15 C21 F4 175.79(18) . . . . ?
C28 C15 C21 F4 -61.5(3) . . . . ?
C12 C15 C21 F3 169.74(18) . . . . ?
C7 C15 C21 F3 -70.2(2) . . . . ?
C28 C15 C21 F3 52.5(3) . . . . ?
C12 C15 C21 C20 -64.0(2) . . . . ?
C7 C15 C21 C20 56.1(3) . . . . ?
C28 C15 C21 C20 178.8(2) . . . . ?
O4 C20 C22 C53 147.8(3) . . . . ?
C21 C20 C22 C53 -37.6(4) . . . . ?
O4 C20 C22 C31 -29.4(4) . . . . ?
C21 C20 C22 C31 145.2(2) . . . . ?
C13 C14 C25 C27 0.3(3) . . . . ?
C29 C23 C26 O3 -171.6(3) . . . . ?
C39 C23 C26 O3 8.1(4) . . . . ?
C29 C23 C26 C18 9.1(4) . . . . ?
C39 C23 C26 C18 -171.3(3) . . . . ?
F2 C18 C26 O3 13.7(3) . . . . ?
F1 C18 C26 O3 127.1(3) . . . . ?
C8 C18 C26 O3 -108.2(3) . . . . ?
F2 C18 C26 C23 -166.9(2) . . . . ?
F1 C18 C26 C23 -53.6(3) . . . . ?
C8 C18 C26 C23 71.1(3) . . . . ?
C14 C25 C27 S2 -0.4(3) . . . . ?
C14 C25 C27 Cl1 -179.4(2) . . . . ?
C13 S2 C27 C25 0.3(2) . . . . ?
C13 S2 C27 Cl1 179.37(17) . . . . ?
C39 C23 C29 C50 -2.1(4) . . . . ?
C26 C23 C29 C50 177.5(3) . . . . ?
C53 C22 C31 C55 1.3(5) . . . . ?
C20 C22 C31 C55 178.7(3) . . . . ?
C7 S1 C37 C57 -114.4(3) . . . . ?
C29 C23 C39 C51 1.8(5) . . . . ?
C26 C23 C39 C51 -177.9(3) . . . . ?
C31 C22 C53 C56 -0.5(5) . . . . ?
C20 C22 C53 C56 -177.7(3) . . . . ?
C23 C29 C50 C52 0.6(5) . . . . ?
C56 C54 C55 C31 0.5(6) . . . . ?
C22 C31 C55 C54 -1.3(5) . . . . ?
C55 C54 C56 C53 0.3(6) . . . . ?
C22 C53 C56 C54 -0.3(6) . . . . ?
C23 C39 C51 C52 0.1(6) . . . . ?
C39 C51 C52 C50 -1.6(7) . . . . ?
C29 C50 C52 C51 1.3(6) . . . . ?
C59 C58 C57 C37 -177.3(5) . . . . ?
S1 C37 C57 C58 174.4(4) . . . . ?
